data_7029906
loop_
_publ_author_name
'Moula, Golam'
'Bose, Moumita'
'Maiti, Biplab K.'
'Sarkar, Sabyasachi'

_publ_section_title
;
 Oxomolybdenum monodithiolene complexes linked with sulfur bridged iron:
 antiferromagnetically coupled Fe(III)Mo(V) systems.
;
_journal_issue 41
_journal_name_full 'Dalton transactions (Cambridge, England : 2003)'
_journal_page_first 12926
_journal_page_last 12935
_journal_paper_doi 10.1039/c2dt31743e
_journal_volume 41
_journal_year 2012
_chemical_formula_moiety '2(C24 H20 P), C6 H6 Cl2 Fe Mo O5 S4'
_chemical_formula_sum 'C54 H46 Cl2 Fe Mo O5 P2 S4'
_chemical_formula_weight 1187.82
_chemical_name_systematic
;
?
;
_space_group_IT_number 2
_symmetry_cell_setting triclinic
_symmetry_space_group_name_Hall '-P 1'
_symmetry_space_group_name_H-M 'P -1'
_atom_sites_solution_hydrogens geom
_atom_sites_solution_primary direct
_atom_sites_solution_secondary difmap
_audit_creation_method SHELXL-97
_cell_angle_alpha 92.955(5)
_cell_angle_beta 109.280(5)
_cell_angle_gamma 100.481(5)
_cell_formula_units_Z 2
_cell_length_a 12.198(5)
_cell_length_b 14.103(5)
_cell_length_c 16.253(5)
_cell_measurement_temperature 100(2)
_cell_measurement_theta_max 28.4
_cell_measurement_theta_min 2.1
_cell_volume 2576.3(16)
_computing_cell_refinement 'SAINT 6.45 ( Bruker, 2003)'
_computing_data_collection 'SMART 5.628 (Bruker, 2003)'
_computing_data_reduction 'SAINT 6.45 (Bruker, 2003)'
_computing_molecular_graphics 'Diamond 2.1e, Ortep'
_computing_publication_material 'WinGX publication routines (Farrugia, 1999)'
_computing_structure_refinement 'SHELXL-97 (Sheldrick, 1997)'
_computing_structure_solution SIR-97
_diffrn_ambient_temperature 100(2)
_diffrn_measured_fraction_theta_full 0.992
_diffrn_measured_fraction_theta_max 0.992
_diffrn_measurement_device_type 'Bruker SMART APEX'
_diffrn_measurement_method /w-scans
_diffrn_radiation_monochromator graphite
_diffrn_radiation_probe x-ray
_diffrn_radiation_type MoK\a
_diffrn_radiation_wavelength 0.71069
_diffrn_reflns_av_R_equivalents 0.0403
_diffrn_reflns_av_sigmaI/netI 0.1030
_diffrn_reflns_limit_h_max 16
_diffrn_reflns_limit_h_min -16
_diffrn_reflns_limit_k_max 18
_diffrn_reflns_limit_k_min -16
_diffrn_reflns_limit_l_max 21
_diffrn_reflns_limit_l_min -15
_diffrn_reflns_number 17141
_diffrn_reflns_theta_full 28.35
_diffrn_reflns_theta_max 28.35
_diffrn_reflns_theta_min 2.08
_diffrn_source 'fine-focus sealed tube'
_exptl_absorpt_coefficient_mu 0.901
_exptl_absorpt_correction_T_max 0.934
_exptl_absorpt_correction_T_min 0.910
_exptl_absorpt_correction_type empirical
_exptl_crystal_colour green
_exptl_crystal_density_diffrn 1.531
_exptl_crystal_density_method 'not measured'
_exptl_crystal_description needle
_exptl_crystal_F_000 1212
_exptl_crystal_size_max 0.1
_exptl_crystal_size_mid 0.1
_exptl_crystal_size_min 0.08
_refine_diff_density_max 0.860
_refine_diff_density_min -0.729
_refine_diff_density_rms 0.244
_refine_ls_extinction_method none
_refine_ls_goodness_of_fit_ref 1.167
_refine_ls_hydrogen_treatment constr
_refine_ls_matrix_type full
_refine_ls_number_parameters 618
_refine_ls_number_reflns 12887
_refine_ls_number_restraints 0
_refine_ls_restrained_S_all 1.167
_refine_ls_R_factor_all 0.1280
_refine_ls_R_factor_gt 0.0810
_refine_ls_shift/su_max 0.000
_refine_ls_shift/su_mean 0.000
_refine_ls_structure_factor_coef Fsqd
_refine_ls_weighting_details 'calc w=1/[\s^2^(Fo^2^)+(0.1421P)^2^+9.9670P] where P=(Fo^2^+2Fc^2^)/3'
_refine_ls_weighting_scheme calc
_refine_ls_wR_factor_gt 0.2020
_refine_ls_wR_factor_ref 0.2491
_reflns_number_gt 8002
_reflns_number_total 12887
_reflns_threshold_expression >2sigma(I)
_cod_data_source_file c2dt31743e.txt
_cod_data_source_block 16mayam
_cod_depositor_comments
;
The following automatic conversions were performed:

'_symmetry_cell_setting' value 'Triclinic' changed to 'triclinic'
according to
/usr/data/users/saulius/automatic-downloads/retrospective/RSC/lib/dictionaries/cif_core.dic
dictionary named 'cif_core.dic' version 2.4.2 from
2011-04-26.

'_exptl_absorpt_correction_type' value 'Empirical'
changed to 'empirical' according to
/usr/data/users/saulius/automatic-downloads/retrospective/RSC/lib/dictionaries/cif_core.dic
dictionary named 'cif_core.dic' version 2.4.2 from 2011-04-26.

Automatic conversion script
Id: cif_fix_values 2281 2013-09-26 08:29:07Z andrius 
;
_cod_database_code 7029906

loop_
_symmetry_equiv_pos_as_xyz
'x, y, z'
'-x, -y, -z'

loop_
_atom_site_label
_atom_site_type_symbol
_atom_site_fract_x
_atom_site_fract_y
_atom_site_fract_z
_atom_site_U_iso_or_equiv
_atom_site_adp_type
_atom_site_occupancy
_atom_site_symmetry_multiplicity
_atom_site_calc_flag
_atom_site_refinement_flags
Mo1 Mo 0.92247(6) 0.31027(5) 0.20412(4) 0.02036(19) Uani 1 1 d .
Fe1 Fe 1.15987(10) 0.29819(8) 0.27415(7) 0.0228(3) Uani 1 1 d .
Cl1 Cl 1.28471(18) 0.36069(15) 0.41097(13) 0.0310(4) Uani 1 1 d .
Cl2 Cl 1.25929(19) 0.22891(15) 0.20280(15) 0.0339(5) Uani 1 1 d .
S1 S 0.84584(17) 0.37764(14) 0.06855(13) 0.0238(4) Uani 1 1 d .
S2 S 0.76031(18) 0.17502(14) 0.12368(13) 0.0257(4) Uani 1 1 d .
S3 S 1.09115(17) 0.41779(13) 0.20495(13) 0.0225(4) Uani 1 1 d .
S4 S 1.00266(18) 0.18431(14) 0.26750(14) 0.0266(4) Uani 1 1 d .
P1 P 0.83240(18) 0.64564(14) 0.28207(13) 0.0212(4) Uani 1 1 d .
P2 P 0.69494(17) 0.05740(14) 0.69184(13) 0.0213(4) Uani 1 1 d .
O1 O 0.8731(5) 0.3618(4) 0.2765(4) 0.0284(12) Uani 1 1 d .
O2 O 0.5294(5) 0.0907(5) -0.0708(4) 0.0360(14) Uani 1 1 d .
O3 O 0.4682(5) 0.1732(4) 0.0219(4) 0.0301(13) Uani 1 1 d .
O4 O 0.6921(5) 0.4130(4) -0.0956(4) 0.0324(13) Uani 1 1 d .
O5 O 0.5240(6) 0.3098(5) -0.1050(4) 0.0425(17) Uani 1 1 d .
C1 C 0.7033(7) 0.3050(6) 0.0092(5) 0.0266(17) Uani 1 1 d .
C2 C 0.6679(7) 0.2204(5) 0.0358(5) 0.0247(16) Uani 1 1 d .
C3 C 0.5485(7) 0.1542(6) -0.0130(5) 0.0248(12) Uani 1 1 d .
C4 C 0.6307(7) 0.3413(6) -0.0689(5) 0.0248(12) Uani 1 1 d .
C5 C 0.6244(8) 0.4542(7) -0.1694(6) 0.039(2) Uani 1 1 d .
H5A H 0.6769 0.5021 -0.1864 0.059 Uiso 1 1 calc R
H5B H 0.5682 0.4841 -0.1538 0.059 Uiso 1 1 calc R
H5C H 0.5828 0.4039 -0.2175 0.059 Uiso 1 1 calc R
C6 C 0.3506(7) 0.1140(7) -0.0188(7) 0.037(2) Uani 1 1 d .
H6A H 0.3033 0.1234 0.0166 0.056 Uiso 1 1 calc R
H6B H 0.3554 0.0469 -0.0240 0.056 Uiso 1 1 calc R
H6C H 0.3148 0.1323 -0.0761 0.056 Uiso 1 1 calc R
C7 C 0.7134(6) 0.5513(5) 0.2849(5) 0.0215(15) Uani 1 1 d .
C8 C 0.6667(7) 0.4701(5) 0.2195(6) 0.0267(17) Uani 1 1 d .
H8 H 0.6931 0.4677 0.1720 0.032 Uiso 1 1 calc R
C9 C 0.5820(8) 0.3944(6) 0.2261(7) 0.038(2) Uani 1 1 d .
H9 H 0.5506 0.3411 0.1832 0.045 Uiso 1 1 calc R
C10 C 0.5437(8) 0.3990(6) 0.2985(7) 0.037(2) Uani 1 1 d .
H10 H 0.4867 0.3483 0.3035 0.045 Uiso 1 1 calc R
C11 C 0.5894(8) 0.4774(7) 0.3615(7) 0.038(2) Uani 1 1 d .
H11 H 0.5623 0.4795 0.4087 0.045 Uiso 1 1 calc R
C12 C 0.6749(7) 0.5535(6) 0.3566(6) 0.0274(17) Uani 1 1 d .
H12 H 0.7065 0.6057 0.4007 0.033 Uiso 1 1 calc R
C13 C 0.7968(7) 0.7635(6) 0.2874(5) 0.0255(17) Uani 1 1 d .
C14 C 0.6822(7) 0.7757(6) 0.2756(5) 0.0265(17) Uani 1 1 d .
H14 H 0.6235 0.7233 0.2756 0.032 Uiso 1 1 calc R
C15 C 0.6564(8) 0.8679(6) 0.2639(6) 0.0333(19) Uani 1 1 d .
H15 H 0.5798 0.8769 0.2545 0.040 Uiso 1 1 calc R
C16 C 0.7449(8) 0.9451(6) 0.2661(5) 0.0304(18) Uani 1 1 d .
H16 H 0.7279 1.0065 0.2592 0.036 Uiso 1 1 calc R
C17 C 0.8579(8) 0.9326(6) 0.2785(6) 0.0313(19) Uani 1 1 d .
H17 H 0.9171 0.9853 0.2803 0.038 Uiso 1 1 calc R
C18 C 0.8837(8) 0.8424(6) 0.2884(5) 0.0270(17) Uani 1 1 d .
H18 H 0.9601 0.8340 0.2958 0.032 Uiso 1 1 calc R
C19 C 0.9604(7) 0.6416(5) 0.3772(5) 0.0224(15) Uani 1 1 d .
C20 C 0.9865(7) 0.7060(5) 0.4526(5) 0.0215(15) Uani 1 1 d .
H20 H 0.9452 0.7556 0.4511 0.026 Uiso 1 1 calc R
C21 C 1.0735(7) 0.6959(6) 0.5295(5) 0.0236(16) Uani 1 1 d .
H21 H 1.0913 0.7386 0.5799 0.028 Uiso 1 1 calc R
C22 C 1.1342(7) 0.6211(5) 0.5311(5) 0.0257(17) Uani 1 1 d .
H22 H 1.1921 0.6134 0.5829 0.031 Uiso 1 1 calc R
C23 C 1.1090(7) 0.5584(6) 0.4560(5) 0.0271(17) Uani 1 1 d .
H23 H 1.1517 0.5099 0.4573 0.032 Uiso 1 1 calc R
C24 C 1.0212(7) 0.5672(6) 0.3793(5) 0.0263(17) Uani 1 1 d .
H24 H 1.0029 0.5236 0.3294 0.032 Uiso 1 1 calc R
C25 C 0.8560(7) 0.6323(6) 0.1786(5) 0.0273(17) Uani 1 1 d .
C26 C 0.9621(7) 0.6208(5) 0.1712(6) 0.0254(16) Uani 1 1 d .
H26 H 1.0242 0.6144 0.2210 0.030 Uiso 1 1 calc R
C27 C 0.9777(9) 0.6187(6) 0.0910(6) 0.037(2) Uani 1 1 d .
H27 H 1.0488 0.6089 0.0861 0.045 Uiso 1 1 calc R
C28 C 0.8858(9) 0.6314(6) 0.0178(6) 0.038(2) Uani 1 1 d .
H28 H 0.8960 0.6306 -0.0365 0.045 Uiso 1 1 calc R
C29 C 0.7790(9) 0.6452(6) 0.0237(6) 0.034(2) Uani 1 1 d .
H29 H 0.7190 0.6546 -0.0262 0.041 Uiso 1 1 calc R
C30 C 0.7609(9) 0.6451(7) 0.1042(6) 0.037(2) Uani 1 1 d .
H30 H 0.6891 0.6532 0.1088 0.045 Uiso 1 1 calc R
C31 C 0.8094(7) 0.0813(5) 0.7977(5) 0.0245(16) Uani 1 1 d .
C32 C 0.9067(7) 0.0382(6) 0.8135(6) 0.0273(17) Uani 1 1 d .
H32 H 0.9120 -0.0024 0.7687 0.033 Uiso 1 1 calc R
C33 C 0.9958(8) 0.0546(7) 0.8946(6) 0.034(2) Uani 1 1 d .
H33 H 1.0599 0.0242 0.9051 0.041 Uiso 1 1 calc R
C34 C 0.9881(8) 0.1173(6) 0.9600(6) 0.0310(18) Uani 1 1 d .
H34 H 1.0490 0.1313 1.0143 0.037 Uiso 1 1 calc R
C35 C 0.8900(8) 0.1591(6) 0.9448(5) 0.0301(18) Uani 1 1 d .
H35 H 0.8836 0.1983 0.9900 0.036 Uiso 1 1 calc R
C36 C 0.8041(7) 0.1436(6) 0.8655(6) 0.0278(17) Uani 1 1 d .
H36 H 0.7406 0.1745 0.8555 0.033 Uiso 1 1 calc R
C37 C 0.6475(6) 0.1677(5) 0.6611(5) 0.0204(15) Uani 1 1 d .
C38 C 0.5310(8) 0.1649(6) 0.6077(5) 0.0289(18) Uani 1 1 d .
H38 H 0.4742 0.1072 0.5931 0.035 Uiso 1 1 calc R
C39 C 0.5013(8) 0.2503(6) 0.5767(6) 0.0317(19) Uani 1 1 d .
H39 H 0.4241 0.2496 0.5405 0.038 Uiso 1 1 calc R
C40 C 0.5859(8) 0.3366(6) 0.5993(6) 0.0317(19) Uani 1 1 d .
H40 H 0.5653 0.3927 0.5769 0.038 Uiso 1 1 calc R
C41 C 0.7010(8) 0.3398(6) 0.6552(6) 0.0311(19) Uani 1 1 d .
H41 H 0.7567 0.3982 0.6722 0.037 Uiso 1 1 calc R
C42 C 0.7314(7) 0.2551(6) 0.6849(6) 0.0321(19) Uani 1 1 d .
H42 H 0.8087 0.2562 0.7212 0.038 Uiso 1 1 calc R
C43 C 0.7511(7) 0.0138(5) 0.6105(5) 0.0231(16) Uani 1 1 d .
C44 C 0.7922(7) 0.0768(6) 0.5583(5) 0.0249(16) Uani 1 1 d .
H44 H 0.7885 0.1420 0.5638 0.030 Uiso 1 1 calc R
C45 C 0.8379(8) 0.0423(6) 0.4988(6) 0.0306(18) Uani 1 1 d .
H45 H 0.8635 0.0836 0.4630 0.037 Uiso 1 1 calc R
C46 C 0.8457(8) -0.0540(7) 0.4926(6) 0.0326(19) Uani 1 1 d .
H46 H 0.8782 -0.0771 0.4533 0.039 Uiso 1 1 calc R
C47 C 0.8063(7) -0.1160(6) 0.5439(5) 0.0256(17) Uani 1 1 d .
H47 H 0.8123 -0.1807 0.5387 0.031 Uiso 1 1 calc R
C48 C 0.7581(7) -0.0844(5) 0.6024(5) 0.0225(15) Uani 1 1 d .
H48 H 0.7304 -0.1272 0.6363 0.027 Uiso 1 1 calc R
C49 C 0.5725(7) -0.0338(5) 0.6928(5) 0.0228(15) Uani 1 1 d .
C50 C 0.5521(7) -0.0438(6) 0.7721(5) 0.0254(16) Uani 1 1 d .
H50 H 0.6018 -0.0043 0.8232 0.030 Uiso 1 1 calc R
C51 C 0.4568(8) -0.1133(7) 0.7732(6) 0.0336(19) Uani 1 1 d .
H51 H 0.4434 -0.1207 0.8259 0.040 Uiso 1 1 calc R
C52 C 0.3809(7) -0.1723(6) 0.6977(6) 0.0263(17) Uani 1 1 d .
H52 H 0.3160 -0.2176 0.6991 0.032 Uiso 1 1 calc R
C53 C 0.4035(7) -0.1625(6) 0.6190(6) 0.0305(18) Uani 1 1 d .
H53 H 0.3550 -0.2031 0.5682 0.037 Uiso 1 1 calc R
C54 C 0.4966(7) -0.0935(6) 0.6169(5) 0.0274(17) Uani 1 1 d .
H54 H 0.5095 -0.0862 0.5641 0.033 Uiso 1 1 calc R

loop_
_atom_site_aniso_label
_atom_site_aniso_U_11
_atom_site_aniso_U_22
_atom_site_aniso_U_33
_atom_site_aniso_U_23
_atom_site_aniso_U_13
_atom_site_aniso_U_12
Mo1 0.0212(3) 0.0218(3) 0.0183(3) 0.0020(2) 0.0062(3) 0.0063(2)
Fe1 0.0200(6) 0.0238(6) 0.0235(6) 0.0024(4) 0.0053(5) 0.0061(4)
Cl1 0.0294(10) 0.0324(10) 0.0248(10) 0.0017(8) 0.0016(8) 0.0064(8)
Cl2 0.0299(11) 0.0344(11) 0.0415(12) 0.0004(9) 0.0160(9) 0.0112(9)
S1 0.0231(9) 0.0257(10) 0.0191(9) 0.0041(7) 0.0024(7) 0.0049(7)
S2 0.0273(10) 0.0266(10) 0.0247(10) 0.0061(8) 0.0109(8) 0.0049(8)
S3 0.0230(9) 0.0212(9) 0.0233(10) 0.0057(7) 0.0071(8) 0.0052(7)
S4 0.0276(10) 0.0216(9) 0.0304(11) 0.0045(8) 0.0092(8) 0.0062(8)
P1 0.0240(10) 0.0202(9) 0.0195(10) 0.0004(7) 0.0079(8) 0.0047(7)
P2 0.0220(10) 0.0224(10) 0.0196(10) 0.0015(7) 0.0069(8) 0.0052(7)
O1 0.032(3) 0.028(3) 0.024(3) 0.005(2) 0.008(2) 0.004(2)
O2 0.032(3) 0.039(4) 0.032(3) -0.005(3) 0.011(3) -0.001(3)
O3 0.021(3) 0.037(3) 0.030(3) 0.000(3) 0.009(2) 0.002(2)
O4 0.026(3) 0.037(3) 0.031(3) 0.008(3) 0.005(3) 0.007(3)
O5 0.036(4) 0.050(4) 0.032(4) 0.019(3) 0.003(3) -0.001(3)
C1 0.021(4) 0.033(4) 0.020(4) -0.001(3) -0.001(3) 0.010(3)
C2 0.029(4) 0.022(4) 0.031(4) -0.002(3) 0.021(4) 0.006(3)
C3 0.022(3) 0.025(3) 0.019(3) 0.000(2) -0.001(2) 0.000(2)
C4 0.022(3) 0.025(3) 0.019(3) 0.000(2) -0.001(2) 0.000(2)
C5 0.027(5) 0.052(6) 0.036(5) 0.019(4) 0.003(4) 0.015(4)
C6 0.020(4) 0.034(5) 0.049(6) 0.001(4) 0.007(4) -0.003(3)
C7 0.021(4) 0.023(4) 0.019(4) -0.001(3) 0.005(3) 0.005(3)
C8 0.025(4) 0.020(4) 0.030(4) 0.000(3) 0.003(3) 0.004(3)
C9 0.028(4) 0.028(4) 0.046(6) 0.001(4) -0.002(4) 0.005(4)
C10 0.029(5) 0.024(4) 0.049(6) 0.011(4) 0.002(4) -0.002(3)
C11 0.034(5) 0.036(5) 0.051(6) 0.027(4) 0.017(4) 0.016(4)
C12 0.023(4) 0.028(4) 0.032(4) 0.005(3) 0.011(3) 0.004(3)
C13 0.036(4) 0.030(4) 0.020(4) 0.013(3) 0.014(3) 0.018(3)
C14 0.029(4) 0.026(4) 0.022(4) 0.000(3) 0.007(3) 0.001(3)
C15 0.031(4) 0.037(5) 0.034(5) 0.007(4) 0.008(4) 0.017(4)
C16 0.047(5) 0.027(4) 0.020(4) 0.008(3) 0.013(4) 0.012(4)
C17 0.038(5) 0.032(4) 0.029(5) 0.009(4) 0.020(4) 0.003(4)
C18 0.031(4) 0.028(4) 0.024(4) 0.007(3) 0.011(3) 0.006(3)
C19 0.022(4) 0.023(4) 0.016(4) 0.002(3) 0.003(3) -0.002(3)
C20 0.026(4) 0.020(4) 0.021(4) 0.004(3) 0.009(3) 0.009(3)
C21 0.035(4) 0.025(4) 0.013(3) 0.001(3) 0.010(3) 0.009(3)
C22 0.023(4) 0.024(4) 0.026(4) 0.012(3) 0.002(3) 0.002(3)
C23 0.031(4) 0.031(4) 0.026(4) 0.007(3) 0.015(4) 0.014(3)
C24 0.030(4) 0.026(4) 0.027(4) 0.002(3) 0.013(3) 0.008(3)
C25 0.028(4) 0.031(4) 0.018(4) 0.000(3) 0.005(3) 0.003(3)
C26 0.031(4) 0.021(4) 0.029(4) 0.000(3) 0.018(4) 0.005(3)
C27 0.052(6) 0.028(5) 0.037(5) 0.000(4) 0.024(5) 0.003(4)
C28 0.066(7) 0.025(4) 0.022(4) 0.003(3) 0.016(4) 0.006(4)
C29 0.044(5) 0.038(5) 0.022(4) 0.000(4) 0.016(4) 0.006(4)
C30 0.041(5) 0.046(5) 0.018(4) 0.001(4) 0.002(4) 0.009(4)
C31 0.028(4) 0.019(4) 0.026(4) 0.003(3) 0.010(3) 0.003(3)
C32 0.017(4) 0.036(4) 0.027(4) 0.000(3) 0.005(3) 0.007(3)
C33 0.035(5) 0.037(5) 0.030(5) 0.011(4) 0.008(4) 0.011(4)
C34 0.031(4) 0.038(5) 0.023(4) 0.007(4) 0.010(4) 0.002(4)
C35 0.039(5) 0.030(4) 0.015(4) -0.010(3) 0.006(3) 0.000(4)
C36 0.030(4) 0.025(4) 0.031(4) -0.002(3) 0.012(4) 0.008(3)
C37 0.018(3) 0.022(4) 0.022(4) 0.003(3) 0.007(3) 0.009(3)
C38 0.036(5) 0.027(4) 0.020(4) -0.001(3) 0.007(3) 0.004(3)
C39 0.039(5) 0.031(4) 0.030(5) 0.007(4) 0.015(4) 0.012(4)
C40 0.041(5) 0.025(4) 0.032(5) 0.006(3) 0.014(4) 0.013(4)
C41 0.029(4) 0.021(4) 0.039(5) 0.003(3) 0.011(4) -0.002(3)
C42 0.018(4) 0.030(4) 0.044(5) -0.003(4) 0.003(4) 0.009(3)
C43 0.022(4) 0.023(4) 0.019(4) 0.003(3) 0.003(3) 0.000(3)
C44 0.029(4) 0.022(4) 0.028(4) 0.011(3) 0.013(3) 0.008(3)
C45 0.039(5) 0.025(4) 0.035(5) 0.001(3) 0.021(4) 0.006(3)
C46 0.031(4) 0.043(5) 0.024(4) 0.001(4) 0.008(4) 0.013(4)
C47 0.033(4) 0.019(4) 0.032(4) 0.004(3) 0.021(4) 0.008(3)
C48 0.032(4) 0.021(4) 0.017(4) 0.006(3) 0.008(3) 0.012(3)
C49 0.027(4) 0.017(3) 0.027(4) 0.004(3) 0.010(3) 0.010(3)
C50 0.026(4) 0.030(4) 0.025(4) 0.003(3) 0.015(3) 0.007(3)
C51 0.033(5) 0.040(5) 0.035(5) 0.012(4) 0.017(4) 0.014(4)
C52 0.022(4) 0.025(4) 0.038(5) 0.011(3) 0.014(3) 0.009(3)
C53 0.028(4) 0.032(4) 0.031(5) 0.003(4) 0.011(4) 0.004(3)
C54 0.033(4) 0.030(4) 0.019(4) 0.002(3) 0.009(3) 0.005(3)

loop_
_atom_type_symbol
_atom_type_description
_atom_type_scat_dispersion_real
_atom_type_scat_dispersion_imag
_atom_type_scat_source
C C 0.0033 0.0016 'International Tables Vol C Tables 4.2.6.8 and 6.1.1.4'
H H 0.0000 0.0000 'International Tables Vol C Tables 4.2.6.8 and 6.1.1.4'
Cl Cl 0.1484 0.1585 'International Tables Vol C Tables 4.2.6.8 and 6.1.1.4'
Fe Fe 0.3463 0.8444 'International Tables Vol C Tables 4.2.6.8 and 6.1.1.4'
Mo Mo -1.6832 0.6857 'International Tables Vol C Tables 4.2.6.8 and 6.1.1.4'
N N 0.0061 0.0033 'International Tables Vol C Tables 4.2.6.8 and 6.1.1.4'
O O 0.0106 0.0060 'International Tables Vol C Tables 4.2.6.8 and 6.1.1.4'
P P 0.1023 0.0942 'International Tables Vol C Tables 4.2.6.8 and 6.1.1.4'
S S 0.1246 0.1234 'International Tables Vol C Tables 4.2.6.8 and 6.1.1.4'

loop_
_geom_angle_atom_site_label_1
_geom_angle_atom_site_label_2
_geom_angle_atom_site_label_3
_geom_angle
O1 Mo1 S4 106.5(2)
O1 Mo1 S3 106.7(2)
S4 Mo1 S3 101.37(8)
O1 Mo1 S1 106.7(2)
S4 Mo1 S1 145.14(8)
S3 Mo1 S1 79.04(7)
O1 Mo1 S2 104.3(2)
S4 Mo1 S2 80.95(8)
S3 Mo1 S2 146.75(8)
S1 Mo1 S2 80.78(7)
O1 Mo1 Fe1 113.5(2)
S4 Mo1 Fe1 51.06(6)
S3 Mo1 Fe1 50.46(6)
S1 Mo1 Fe1 121.71(6)
S2 Mo1 Fe1 124.71(6)
S3 Fe1 S4 107.19(9)
S3 Fe1 Cl2 110.15(9)
S4 Fe1 Cl2 106.37(9)
S3 Fe1 Cl1 108.46(9)
S4 Fe1 Cl1 115.46(9)
Cl2 Fe1 Cl1 109.14(9)
S3 Fe1 Mo1 53.89(6)
S4 Fe1 Mo1 53.47(6)
Cl2 Fe1 Mo1 125.45(8)
Cl1 Fe1 Mo1 125.39(7)
C1 S1 Mo1 107.3(3)
C2 S2 Mo1 106.5(3)
Fe1 S3 Mo1 75.65(7)
Fe1 S4 Mo1 75.47(7)
C7 P1 C13 111.7(4)
C7 P1 C25 110.8(4)
C13 P1 C25 104.1(4)
C7 P1 C19 106.7(3)
C13 P1 C19 109.2(4)
C25 P1 C19 114.5(4)
C49 P2 C31 110.4(4)
C49 P2 C37 110.7(3)
C31 P2 C37 109.5(4)
C49 P2 C43 108.0(4)
C31 P2 C43 110.2(4)
C37 P2 C43 108.0(4)
C3 O3 C6 115.0(6)
C4 O4 C5 115.5(6)
C2 C1 C4 123.3(7)
C2 C1 S1 119.6(6)
C4 C1 S1 117.1(6)
C1 C2 C3 122.2(8)
C1 C2 S2 122.1(6)
C3 C2 S2 115.5(6)
O2 C3 O3 124.7(7)
O2 C3 C2 125.4(8)
O3 C3 C2 109.8(6)
O5 C4 O4 123.4(7)
O5 C4 C1 123.5(7)
O4 C4 C1 113.2(7)
O4 C5 H5A 109.5
O4 C5 H5B 109.5
H5A C5 H5B 109.5
O4 C5 H5C 109.5
H5A C5 H5C 109.5
H5B C5 H5C 109.5
O3 C6 H6A 109.5
O3 C6 H6B 109.5
H6A C6 H6B 109.5
O3 C6 H6C 109.5
H6A C6 H6C 109.5
H6B C6 H6C 109.5
C12 C7 C8 119.6(7)
C12 C7 P1 119.6(6)
C8 C7 P1 120.5(6)
C9 C8 C7 120.0(8)
C9 C8 H8 120.0
C7 C8 H8 120.0
C8 C9 C10 119.2(8)
C8 C9 H9 120.4
C10 C9 H9 120.4
C11 C10 C9 120.6(8)
C11 C10 H10 119.7
C9 C10 H10 119.7
C10 C11 C12 121.2(9)
C10 C11 H11 119.4
C12 C11 H11 119.4
C11 C12 C7 119.4(8)
C11 C12 H12 120.3
C7 C12 H12 120.3
C18 C13 C14 119.9(7)
C18 C13 P1 116.8(6)
C14 C13 P1 122.4(6)
C13 C14 C15 119.1(8)
C13 C14 H14 120.5
C15 C14 H14 120.5
C16 C15 C14 119.8(8)
C16 C15 H15 120.1
C14 C15 H15 120.1
C17 C16 C15 120.7(8)
C17 C16 H16 119.6
C15 C16 H16 119.6
C18 C17 C16 120.1(8)
C18 C17 H17 120.0
C16 C17 H17 120.0
C17 C18 C13 120.5(8)
C17 C18 H18 119.8
C13 C18 H18 119.8
C24 C19 C20 120.2(7)
C24 C19 P1 120.2(6)
C20 C19 P1 118.9(6)
C21 C20 C19 120.0(7)
C21 C20 H20 120.0
C19 C20 H20 120.0
C20 C21 C22 119.5(7)
C20 C21 H21 120.3
C22 C21 H21 120.3
C23 C22 C21 120.3(7)
C23 C22 H22 119.8
C21 C22 H22 119.8
C24 C23 C22 120.6(7)
C24 C23 H23 119.7
C22 C23 H23 119.7
C23 C24 C19 119.4(7)
C23 C24 H24 120.3
C19 C24 H24 120.3
C26 C25 C30 120.8(8)
C26 C25 P1 123.6(6)
C30 C25 P1 115.2(6)
C25 C26 C27 121.0(9)
C25 C26 H26 119.5
C27 C26 H26 119.5
C26 C27 C28 118.9(9)
C26 C27 H27 120.5
C28 C27 H27 120.5
C29 C28 C27 121.3(8)
C29 C28 H28 119.4
C27 C28 H28 119.4
C28 C29 C30 120.4(9)
C28 C29 H29 119.8
C30 C29 H29 119.8
C29 C30 C25 117.6(9)
C29 C30 H30 121.2
C25 C30 H30 121.2
C32 C31 C36 118.6(8)
C32 C31 P2 119.7(6)
C36 C31 P2 121.7(6)
C33 C32 C31 121.1(8)
C33 C32 H32 119.4
C31 C32 H32 119.4
C32 C33 C34 118.7(8)
C32 C33 H33 120.6
C34 C33 H33 120.6
C35 C34 C33 120.2(8)
C35 C34 H34 119.9
C33 C34 H34 119.9
C36 C35 C34 120.7(8)
C36 C35 H35 119.6
C34 C35 H35 119.6
C35 C36 C31 120.6(8)
C35 C36 H36 119.7
C31 C36 H36 119.7
C38 C37 C42 120.4(7)
C38 C37 P2 120.4(6)
C42 C37 P2 119.0(6)
C37 C38 C39 118.6(8)
C37 C38 H38 120.7
C39 C38 H38 120.7
C40 C39 C38 120.7(8)
C40 C39 H39 119.7
C38 C39 H39 119.7
C41 C40 C39 120.6(8)
C41 C40 H40 119.7
C39 C40 H40 119.7
C42 C41 C40 118.9(7)
C42 C41 H41 120.5
C40 C41 H41 120.5
C41 C42 C37 120.8(7)
C41 C42 H42 119.6
C37 C42 H42 119.6
C44 C43 C48 119.7(7)
C44 C43 P2 121.2(6)
C48 C43 P2 119.1(6)
C45 C44 C43 120.0(7)
C45 C44 H44 120.0
C43 C44 H44 120.0
C44 C45 C46 119.6(8)
C44 C45 H45 120.2
C46 C45 H45 120.2
C47 C46 C45 120.7(8)
C47 C46 H46 119.6
C45 C46 H46 119.6
C48 C47 C46 121.1(7)
C48 C47 H47 119.4
C46 C47 H47 119.4
C47 C48 C43 118.9(7)
C47 C48 H48 120.6
C43 C48 H48 120.6
C54 C49 C50 119.5(7)
C54 C49 P2 121.9(6)
C50 C49 P2 118.6(6)
C51 C50 C49 119.0(8)
C51 C50 H50 120.5
C49 C50 H50 120.5
C50 C51 C52 121.5(8)
C50 C51 H51 119.3
C52 C51 H51 119.3
C51 C52 C53 118.9(7)
C51 C52 H52 120.5
C53 C52 H52 120.5
C54 C53 C52 120.0(8)
C54 C53 H53 120.0
C52 C53 H53 120.0
C53 C54 C49 121.0(8)
C53 C54 H54 119.5
C49 C54 H54 119.5

loop_
_geom_bond_atom_site_label_1
_geom_bond_atom_site_label_2
_geom_bond_distance
Mo1 O1 1.677(6)
Mo1 S4 2.308(2)
Mo1 S3 2.319(2)
Mo1 S1 2.410(2)
Mo1 S2 2.434(2)
Mo1 Fe1 2.7809(17)
Fe1 S3 2.214(2)
Fe1 S4 2.235(2)
Fe1 Cl2 2.239(2)
Fe1 Cl1 2.261(2)
S1 C1 1.774(8)
S2 C2 1.736(9)
P1 C7 1.796(8)
P1 C13 1.798(8)
P1 C25 1.804(8)
P1 C19 1.811(8)
P2 C49 1.790(8)
P2 C31 1.791(8)
P2 C37 1.794(7)
P2 C43 1.806(8)
O2 C3 1.196(10)
O3 C3 1.341(10)
O3 C6 1.440(9)
O4 C4 1.325(9)
O4 C5 1.431(10)
O5 C4 1.223(9)
C1 C2 1.337(11)
C1 C4 1.466(11)
C2 C3 1.512(11)
C5 H5A 0.9600
C5 H5B 0.9600
C5 H5C 0.9600
C6 H6A 0.9600
C6 H6B 0.9600
C6 H6C 0.9600
C7 C12 1.395(11)
C7 C8 1.416(11)
C8 C9 1.379(12)
C8 H8 0.9300
C9 C10 1.404(14)
C9 H9 0.9300
C10 C11 1.365(14)
C10 H10 0.9300
C11 C12 1.379(11)
C11 H11 0.9300
C12 H12 0.9300
C13 C18 1.385(11)
C13 C14 1.391(11)
C14 C15 1.400(12)
C14 H14 0.9300
C15 C16 1.377(12)
C15 H15 0.9300
C16 C17 1.371(12)
C16 H16 0.9300
C17 C18 1.370(12)
C17 H17 0.9300
C18 H18 0.9300
C19 C24 1.387(11)
C19 C20 1.396(10)
C20 C21 1.381(11)
C20 H20 0.9300
C21 C22 1.391(11)
C21 H21 0.9300
C22 C23 1.381(11)
C22 H22 0.9300
C23 C24 1.378(11)
C23 H23 0.9300
C24 H24 0.9300
C25 C26 1.375(11)
C25 C30 1.420(12)
C26 C27 1.377(12)
C26 H26 0.9300
C27 C28 1.386(14)
C27 H27 0.9300
C28 C29 1.385(13)
C28 H28 0.9300
C29 C30 1.396(12)
C29 H29 0.9300
C30 H30 0.9300
C31 C32 1.387(11)
C31 C36 1.398(11)
C32 C33 1.379(12)
C32 H32 0.9300
C33 C34 1.386(12)
C33 H33 0.9300
C34 C35 1.384(12)
C34 H34 0.9300
C35 C36 1.343(11)
C35 H35 0.9300
C36 H36 0.9300
C37 C38 1.391(11)
C37 C42 1.396(11)
C38 C39 1.392(12)
C38 H38 0.9300
C39 C40 1.388(12)
C39 H39 0.9300
C40 C41 1.389(12)
C40 H40 0.9300
C41 C42 1.379(12)
C41 H41 0.9300
C42 H42 0.9300
C43 C44 1.400(10)
C43 C48 1.405(10)
C44 C45 1.374(11)
C44 H44 0.9300
C45 C46 1.380(12)
C45 H45 0.9300
C46 C47 1.370(11)
C46 H46 0.9300
C47 C48 1.368(10)
C47 H47 0.9300
C48 H48 0.9300
C49 C54 1.393(11)
C49 C50 1.402(11)
C50 C51 1.383(12)
C50 H50 0.9300
C51 C52 1.386(13)
C51 H51 0.9300
C52 C53 1.403(12)
C52 H52 0.9300
C53 C54 1.366(11)
C53 H53 0.9300
C54 H54 0.9300
